data_2209437
loop_
_publ_author_name
' Vesna Petrovi\'c'
'Ivan Halasz'
'Sr\/danka Tomi\'c'
'Dubravka Matkovi\'c \<Calogovi\'c'

_publ_contact_author_address
;
Department of Chemistry
Faculty of Science
University of Zagreb
Horvatovac 102a
10000 Zagreb
Croatia
;
_publ_contact_author_email ihalasz@chem.pmf.hr
_publ_contact_author_fax '+385 1 4606401'
_publ_contact_author_name 'Ivan Halasz'
_publ_contact_author_phone '+385 1 4606416'
_publ_section_title
;
 Methyl 4-<i>O</i>-pivaloyl-\b-<small>D</small>-xylopyranoside
;
_journal_coeditor_code CF2030
_journal_date_accepted 2006-06-02
_journal_date_recd_electronic 2006-05-03
_journal_issue 7
_journal_name_full 'Acta Crystallographica Section E'
_journal_page_first o2746
_journal_page_last o2748
_journal_paper_category EO
_journal_paper_doi 10.1107/S1600536806021052
_journal_volume 62
_journal_year 2006
_chemical_formula_iupac 'C11 H20 O6'
_chemical_formula_moiety 'C11 H20 O6'
_chemical_formula_sum 'C11 H20 O6'
_chemical_formula_weight 248.27
_chemical_name_systematic
;
Methyl 4-<i>O</i>-pivaloyl-\b-<i>D</i>-xylopyranoside
;
_space_group_IT_number 19
_symmetry_cell_setting orthorhombic
_symmetry_space_group_name_Hall 'P 2ac 2ab'
_symmetry_space_group_name_H-M 'P 21 21 21'
_atom_sites_solution_hydrogens geom
_atom_sites_solution_primary direct
_atom_sites_solution_secondary difmap
_audit_creation_method SHELXL-97
_cell_angle_alpha 90.00
_cell_angle_beta 90.00
_cell_angle_gamma 90.00
_cell_formula_units_Z 4
_cell_length_a 6.1419(12)
_cell_length_b 7.0145(13)
_cell_length_c 31.244(4)
_cell_measurement_reflns_used 1582
_cell_measurement_temperature 295(2)
_cell_measurement_theta_max 21.3
_cell_measurement_theta_min 2.9
_cell_volume 1346.1(4)
_computing_cell_refinement
;
CrysAlis RED (Oxford Diffraction, 2003)
;
_computing_data_collection
;
CrysAlis CCD (Oxford Diffraction, 2003)
;
_computing_data_reduction
;
CrysAlis RED
;
_computing_molecular_graphics
;
ORTEP-3 (Farrugia, 1997) and Schakal99 (Keller, 1999)
;
_computing_publication_material SHELXL97
_computing_structure_refinement 'SHELXL97 (Sheldrick, 1997)'
_computing_structure_solution 'SHELXS97 (Sheldrick, 1997)'
_diffrn_ambient_temperature 295(2)
_diffrn_measured_fraction_theta_full 0.991
_diffrn_measured_fraction_theta_max 0.991
_diffrn_measurement_device_type 'Oxford Diffraction Xcalibur3 CCD diffractometer'
_diffrn_measurement_method 'omega scans'
_diffrn_radiation_monochromator graphite
_diffrn_radiation_source 'fine-focus sealed tube'
_diffrn_radiation_type MoK\a
_diffrn_radiation_wavelength 0.71073
_diffrn_reflns_av_R_equivalents 0.0424
_diffrn_reflns_av_sigmaI/netI 0.0332
_diffrn_reflns_limit_h_max 7
_diffrn_reflns_limit_h_min -6
_diffrn_reflns_limit_k_max 6
_diffrn_reflns_limit_k_min -8
_diffrn_reflns_limit_l_max 39
_diffrn_reflns_limit_l_min -39
_diffrn_reflns_number 5650
_diffrn_reflns_theta_full 27.08
_diffrn_reflns_theta_max 27.08
_diffrn_reflns_theta_min 4.37
_diffrn_standards_number 0
_exptl_absorpt_coefficient_mu 0.099
_exptl_absorpt_correction_type none
_exptl_crystal_colour colourless
_exptl_crystal_density_diffrn 1.225
_exptl_crystal_density_method 'not measured'
_exptl_crystal_description prism
_exptl_crystal_F_000 536
_exptl_crystal_size_max 0.75
_exptl_crystal_size_mid 0.40
_exptl_crystal_size_min 0.40
_refine_diff_density_max 0.180
_refine_diff_density_min -0.138
_refine_ls_extinction_coef 0.093(16)
_refine_ls_extinction_expression Fc^*^=kFc[1+0.001xFc^2^\l^3^/sin(2\q)]^-1/4^
_refine_ls_extinction_method SHELXL97
_refine_ls_goodness_of_fit_ref 1.089
_refine_ls_hydrogen_treatment mixed
_refine_ls_matrix_type full
_refine_ls_number_parameters 167
_refine_ls_number_reflns 1728
_refine_ls_number_restraints 0
_refine_ls_restrained_S_all 1.089
_refine_ls_R_factor_all 0.0655
_refine_ls_R_factor_gt 0.0513
_refine_ls_shift/su_max 0.001
_refine_ls_shift/su_mean 0.000
_refine_ls_structure_factor_coef Fsqd
_refine_ls_weighting_details 'calc w=1/[\s^2^(Fo^2^)+(0.0991P)^2^] where P=(Fo^2^+2Fc^2^)/3'
_refine_ls_weighting_scheme calc
_refine_ls_wR_factor_gt 0.1474
_refine_ls_wR_factor_ref 0.1587
_reflns_number_gt 1254
_reflns_number_total 1728
_reflns_threshold_expression I>2\s(I)
_cod_data_source_file cf2030.cif
_cod_data_source_block I
_cod_database_code 2209437
_cod_database_fobs_code 2209437

loop_
_symmetry_equiv_pos_as_xyz
'x, y, z'
'-x+1/2, -y, z+1/2'
'x+1/2, -y+1/2, -z'
'-x, y+1/2, -z+1/2'

loop_
_atom_site_type_symbol
_atom_site_label
_atom_site_fract_x
_atom_site_fract_y
_atom_site_fract_z
_atom_site_U_iso_or_equiv
_atom_site_adp_type
_atom_site_calc_flag
_atom_site_refinement_flags
_atom_site_occupancy
H H21 -0.051(8) 0.435(6) 0.2559(13) 0.110(14) Uiso d . 1
H H22 -0.192(7) 0.214(6) 0.2102(14) 0.097(14) Uiso d . 1
O O2 0.2557(3) 0.8154(3) 0.20758(6) 0.0652(6) Uani d . 1
O O1 0.2196(4) 0.6765(3) 0.14287(6) 0.0763(7) Uani d . 1
O O3 0.0735(4) 0.5020(3) 0.24780(5) 0.0628(6) Uani d . 1
O O5 -0.0244(4) 0.2282(3) 0.10837(6) 0.0730(7) Uani d . 1
O O4 -0.2126(4) 0.2836(3) 0.19122(7) 0.0728(7) Uani d . 1
C C3 -0.0080(5) 0.3600(4) 0.17876(7) 0.0557(7) Uani d . 1
H H3 0.1064 0.2662 0.1847 0.067 Uiso calc R 1
C C1 0.2388(5) 0.6385(4) 0.18711(8) 0.0584(7) Uani d . 1
H H1 0.3684 0.5610 0.1928 0.070 Uiso calc R 1
C C4 -0.0100(6) 0.4049(4) 0.13122(8) 0.0620(8) Uani d . 1
H H4 -0.1354 0.4856 0.1243 0.074 Uiso calc R 1
C C2 0.0385(4) 0.5402(4) 0.20356(7) 0.0512(6) Uani d . 1
H H2 -0.0859 0.6266 0.2007 0.061 Uiso calc R 1
C C5 0.1966(7) 0.5040(5) 0.11895(9) 0.0807(10) Uani d . 1
H H5B 0.3198 0.4212 0.1245 0.097 Uiso calc R 1
H H5A 0.1945 0.5329 0.0886 0.097 Uiso calc R 1
O O6 -0.2524(7) 0.3581(4) 0.06194(9) 0.1228(14) Uani d . 1
C C7 -0.1585(7) 0.2206(5) 0.07470(9) 0.0731(9) Uani d . 1
C C6 0.4557(7) 0.9130(6) 0.20168(16) 0.1071(14) Uani d . 1
H H6B 0.5740 0.8323 0.2104 0.161 Uiso calc R 1
H H6C 0.4562 1.0271 0.2186 0.161 Uiso calc R 1
H H6A 0.4724 0.9458 0.1720 0.161 Uiso calc R 1
C C8 -0.1662(9) 0.0252(5) 0.05508(11) 0.0932(14) Uani d . 1
C C9 0.0677(12) -0.0498(6) 0.04903(15) 0.135(2) Uani d . 1
H H9C 0.1407 0.0252 0.0277 0.203 Uiso calc R 1
H H9A 0.0629 -0.1805 0.0400 0.203 Uiso calc R 1
H H9B 0.1452 -0.0408 0.0756 0.203 Uiso calc R 1
C C11 -0.2834(12) 0.0378(7) 0.01248(14) 0.167(3) Uani d . 1
H H11B -0.4210 0.1003 0.0164 0.250 Uiso calc R 1
H H11A -0.3071 -0.0883 0.0015 0.250 Uiso calc R 1
H H11C -0.1964 0.1093 -0.0074 0.250 Uiso calc R 1
C C10 -0.2863(10) -0.1069(6) 0.08612(13) 0.1190(17) Uani d . 1
H H10A -0.2111 -0.1093 0.1130 0.179 Uiso calc R 1
H H10C -0.2913 -0.2334 0.0744 0.179 Uiso calc R 1
H H10B -0.4320 -0.0610 0.0904 0.179 Uiso calc R 1

loop_
_atom_site_aniso_label
_atom_site_aniso_U_11
_atom_site_aniso_U_22
_atom_site_aniso_U_33
_atom_site_aniso_U_12
_atom_site_aniso_U_13
_atom_site_aniso_U_23
O2 0.0633(12) 0.0647(11) 0.0676(11) -0.0163(10) 0.0090(10) -0.0156(9)
O1 0.1112(18) 0.0656(12) 0.0522(10) -0.0183(14) 0.0119(11) -0.0040(8)
O3 0.0714(13) 0.0714(12) 0.0456(9) -0.0132(11) -0.0044(9) -0.0028(9)
O5 0.1093(17) 0.0543(11) 0.0554(10) 0.0098(12) -0.0239(11) -0.0087(8)
O4 0.0777(14) 0.0751(13) 0.0657(12) -0.0223(12) -0.0162(11) 0.0133(11)
C3 0.0662(16) 0.0535(13) 0.0473(12) -0.0043(14) -0.0106(11) 0.0008(11)
C1 0.0632(16) 0.0627(15) 0.0494(12) -0.0051(14) 0.0037(12) -0.0111(11)
C4 0.091(2) 0.0507(13) 0.0447(12) 0.0004(16) -0.0106(13) -0.0076(11)
C2 0.0557(14) 0.0547(14) 0.0432(11) -0.0019(12) -0.0027(10) -0.0032(10)
C5 0.115(3) 0.0746(18) 0.0529(15) -0.012(2) 0.0151(16) -0.0126(14)
O6 0.188(4) 0.0777(16) 0.1032(18) 0.040(2) -0.075(2) -0.0221(14)
C7 0.105(2) 0.0609(16) 0.0539(14) 0.0002(18) -0.0158(16) -0.0055(13)
C6 0.077(2) 0.099(3) 0.145(3) -0.041(2) 0.023(2) -0.037(3)
C8 0.158(4) 0.0626(18) 0.0594(17) -0.001(2) -0.020(2) -0.0092(14)
C9 0.205(6) 0.087(3) 0.115(3) 0.038(4) 0.033(4) -0.026(3)
C11 0.324(10) 0.086(3) 0.090(3) -0.022(5) -0.098(4) -0.017(2)
C10 0.170(5) 0.083(2) 0.105(3) -0.039(3) -0.020(3) 0.010(2)

loop_
_atom_type_symbol
_atom_type_description
_atom_type_scat_dispersion_real
_atom_type_scat_dispersion_imag
_atom_type_scat_source
C C 0.0033 0.0016 'International Tables Vol C Tables 4.2.6.8 and 6.1.1.4'
H H 0.0000 0.0000 'International Tables Vol C Tables 4.2.6.8 and 6.1.1.4'
O O 0.0106 0.0060 'International Tables Vol C Tables 4.2.6.8 and 6.1.1.4'

loop_
_geom_angle_atom_site_label_1
_geom_angle_atom_site_label_2
_geom_angle_atom_site_label_3
_geom_angle
C1 O2 C6 115.7(3)
C1 O1 C5 111.1(2)
C2 O3 H21 104(2)
C7 O5 C4 117.7(2)
C3 O4 H22 107(3)
O4 C3 C2 110.0(2)
O4 C3 C4 109.8(2)
C2 C3 C4 109.3(2)
O4 C3 H3 109.2
C2 C3 H3 109.2
C4 C3 H3 109.2
O2 C1 O1 106.6(2)
O2 C1 C2 108.2(2)
O1 C1 C2 110.7(2)
O2 C1 H1 110.4
O1 C1 H1 110.4
C2 C1 H1 110.4
O5 C4 C5 109.1(3)
O5 C4 C3 108.0(2)
C5 C4 C3 109.9(2)
O5 C4 H4 110.0
C5 C4 H4 110.0
C3 C4 H4 110.0
O3 C2 C1 107.2(2)
O3 C2 C3 111.7(2)
C1 C2 C3 111.3(2)
O3 C2 H2 108.9
C1 C2 H2 108.9
C3 C2 H2 108.9
O1 C5 C4 110.1(3)
O1 C5 H5B 109.6
C4 C5 H5B 109.6
O1 C5 H5A 109.6
C4 C5 H5A 109.6
H5B C5 H5A 108.2
O6 C7 O5 121.9(3)
O6 C7 C8 125.9(3)
O5 C7 C8 112.1(3)
O2 C6 H6B 109.5
O2 C6 H6C 109.5
H6B C6 H6C 109.5
O2 C6 H6A 109.5
H6B C6 H6A 109.5
H6C C6 H6A 109.5
C7 C8 C11 108.7(3)
C7 C8 C10 108.0(3)
C11 C8 C10 111.2(5)
C7 C8 C9 109.4(4)
C11 C8 C9 110.8(4)
C10 C8 C9 108.7(4)
C8 C9 H9C 109.5
C8 C9 H9A 109.5
H9C C9 H9A 109.5
C8 C9 H9B 109.5
H9C C9 H9B 109.5
H9A C9 H9B 109.5
C8 C11 H11B 109.5
C8 C11 H11A 109.5
H11B C11 H11A 109.5
C8 C11 H11C 109.5
H11B C11 H11C 109.5
H11A C11 H11C 109.5
C8 C10 H10A 109.5
C8 C10 H10C 109.5
H10A C10 H10C 109.5
C8 C10 H10B 109.5
H10A C10 H10B 109.5
H10C C10 H10B 109.5

loop_
_geom_bond_atom_site_label_1
_geom_bond_atom_site_label_2
_geom_bond_distance
O2 C1 1.400(3)
O2 C6 1.419(4)
O1 C1 1.413(3)
O1 C5 1.429(4)
O3 C2 1.424(3)
O3 H21 0.93(5)
O5 C7 1.337(4)
O5 C4 1.433(3)
O4 C3 1.421(4)
O4 H22 0.78(4)
C3 C2 1.510(3)
C3 C4 1.518(3)
C3 H3 0.980
C1 C2 1.501(4)
C1 H1 0.980
C4 C5 1.497(5)
C4 H4 0.980
C2 H2 0.980
C5 H5B 0.970
C5 H5A 0.970
O6 C7 1.192(4)
C7 C8 1.503(5)
C6 H6B 0.960
C6 H6C 0.960
C6 H6A 0.960
C8 C11 1.516(5)
C8 C10 1.531(6)
C8 C9 1.541(8)
C9 H9C 0.960
C9 H9A 0.960
C9 H9B 0.960
C11 H11B 0.960
C11 H11A 0.960
C11 H11C 0.960
C10 H10A 0.960
C10 H10C 0.960
C10 H10B 0.960

loop_
_geom_hbond_atom_site_label_D
_geom_hbond_atom_site_label_H
_geom_hbond_atom_site_label_A
_geom_hbond_site_symmetry_A
_geom_hbond_distance_DH
_geom_hbond_distance_HA
_geom_hbond_distance_DA
_geom_hbond_angle_DHA
_geom_hbond_publ_flag
O3 H21 O2 4_545 0.93(4) 1.89(5) 2.784(3) 159(3) yes
O4 H22 O3 4_545 0.78(4) 2.11(4) 2.874(3) 166(4) yes

loop_
_cod_related_entry_id
_cod_related_entry_database
_cod_related_entry_code
1 ChemSpider 21179176
